data_4310221
loop_
_publ_author_name
'Costanza Bergami'
'Maria Pia Donzello'
'Claudio Ercolani'
'Fabrizio Monicelli'
'Karl M. Kadish'
'Corrado Rizzoli'

_publ_contact_author
;
     Prof. Corrado Rizzoli
     Universit\'a di Parma
     Dipartimento di Chimica Generale ed Inorganica
     Chimica Analitica, Chimica Fisica
     Viale delle Scienze 17/A
     I-43100 Parma
     Italy
;
_publ_contact_author_email corrado.rizzoli@at@unipr.it
_publ_contact_author_fax '[++39]521 905 556'
_publ_contact_author_phone '[++39]521 905 449'
_publ_section_title
;
Tetra-2,3-pyrazinoporphyrazines with Externally Appended Pyridine Rings. 3.
A New Highly Electron-Deficient Octacationic Macrocycle:
Tetrakis-2,3-[5,6-di{2-(N-methyl)pyridiniumyl}pyrazino]porphyrazine,
[(2-Mepy)8TPyzPzH2]8+
;
_journal_name_full 'Inorganic Chemistry'
_journal_page_first 9852
_journal_page_last 9861
_journal_paper_doi 10.1021/ic051084l
_journal_volume 44
_journal_year 2005
_chemical_absolute_configuration ad
_chemical_formula_moiety 'C17 H11 N6, C7 H7 O3 S'
_chemical_formula_sum 'C24 H18 N6 O3 S'
_chemical_formula_weight 470.5
_space_group_IT_number 19
_symmetry_cell_setting orthorhombic
_symmetry_space_group_name_Hall 'P 2ac 2ab'
_symmetry_space_group_name_H-M 'P 21 21 21'
_atom_sites_solution_hydrogens difmap
_atom_sites_solution_primary direct
_atom_sites_solution_secondary difmap
_audit_creation_date 02/02/2005
_audit_creation_method 'ModiCIF v1.12'
_cell_angle_alpha 90.00(0)
_cell_angle_beta 90.00(0)
_cell_angle_gamma 90.00(0)
_cell_formula_units_Z 4.00
_cell_length_a 14.178(3)
_cell_length_b 14.442(4)
_cell_length_c 11.400(2)
_cell_measurement_reflns_used 25
_cell_measurement_temperature 298
_cell_measurement_theta_max 41.1
_cell_measurement_theta_min 17.4
_cell_volume 2334.2(9)
_computing_cell_refinement 'Belletti et al., 1993'
_computing_data_collection 'Belletti, Cantoni & Pasquinelli,1993'
_computing_data_reduction 'DIFAU (Belletti et al.)'
_computing_publication_material 'PARST (Nardelli, 1983)'
_computing_structure_refinement 'SHELXL97 (Sheldrick, 1997)'
_computing_structure_solution 'SIR97 (Altomare et al., 1998)'
_diffrn_ambient_temperature 298
_diffrn_measured_fraction_theta_full 0.99
_diffrn_measured_fraction_theta_max 0.99
_diffrn_measurement_device 'Enraf-Nonius CAD4'
_diffrn_measurement_method omega/2theta
_diffrn_radiation_monochromator graphite
_diffrn_radiation_source fine-focussealedtube
_diffrn_radiation_type CuK\a
_diffrn_radiation_wavelength 1.54178
_diffrn_reflns_av_R_equivalents 0.0225
_diffrn_reflns_av_sigmaI/netI 0.0220
_diffrn_reflns_limit_h_max 17
_diffrn_reflns_limit_h_min -17
_diffrn_reflns_limit_k_max 17
_diffrn_reflns_limit_k_min 0
_diffrn_reflns_limit_l_max 13
_diffrn_reflns_limit_l_min 0
_diffrn_reflns_number 4824
_diffrn_reflns_theta_full 70.04
_diffrn_reflns_theta_max 70.04
_diffrn_reflns_theta_min 4.37
_diffrn_standards_decay_% 0.0
_diffrn_standards_interval_count 100
_diffrn_standards_number 3
_exptl_absorpt_coefficient_mu 1.556
_exptl_absorpt_correction_T_max 0.616
_exptl_absorpt_correction_T_min 0.563
_exptl_absorpt_correction_type psi-scan
_exptl_absorpt_process_details '(North et al., 1968)'
_exptl_crystal_colour brown
_exptl_crystal_density_diffrn 1.339
_exptl_crystal_density_meas ?
_exptl_crystal_density_method not_measured
_exptl_crystal_description prism
_exptl_crystal_F_000 976.0
_exptl_crystal_size_max 0.50
_exptl_crystal_size_mid 0.32
_exptl_crystal_size_min 0.31
_refine_diff_density_max 0.281
_refine_diff_density_min -0.125
_refine_diff_density_rms 0.043
_refine_ls_abs_structure_details 'Flack (1983), 1928 Friedel pairs'
_refine_ls_abs_structure_Flack 0.10(2)
_refine_ls_extinction_method none
_refine_ls_goodness_of_fit_all 1.062
_refine_ls_goodness_of_fit_ref 1.085
_refine_ls_hydrogen_treatment noref
_refine_ls_matrix_type full
_refine_ls_number_parameters 307
_refine_ls_number_reflns 4348
_refine_ls_number_restraints 0
_refine_ls_restrained_S_all 1.205
_refine_ls_restrained_S_obs 1.085
_refine_ls_R_factor_all 0.0474
_refine_ls_R_factor_gt 0.0422
_refine_ls_shift/esd_mean 0.000
_refine_ls_shift/su_max 0.000
_refine_ls_structure_factor_coef Fsqd
_refine_ls_weighting_details 'calc w=1/[\s^2^(Fo^2^)+(0.0821P)^2^] where P=(Fo^2^+2Fc^2^)/3'
_refine_ls_weighting_scheme calc
_refine_ls_wR_factor_all 0.1334
_refine_ls_wR_factor_ref 0.1138
_reflns_number_gt 3978
_reflns_number_total 4428
_reflns_threshold_expression I>2\s(I)
_cod_data_source_file ic051084lsi20050628_101525_1.cif
_cod_data_source_block Compound2
_cod_depositor_comments
;
The following automatic conversions were performed:

'_exptl_crystal_density_meas' value 'not_measured' was changed to '?'
- the value is perceived as not measured.

Automatic conversion script
Id: cif_fix_values 3008 2015-01-20 13:52:24Z robertas 
;
_cod_original_cell_volume 2334.3(9)
_cod_database_code 4310221

loop_
_symmetry_equiv_pos_as_xyz
'x, y, z'
'-x+1/2, -y, z+1/2'
'x+1/2, -y+1/2, -z'
'-x, y+1/2, -z+1/2'

loop_
_atom_site_aniso_label
_atom_site_aniso_U_11
_atom_site_aniso_U_22
_atom_site_aniso_U_33
_atom_site_aniso_U_23
_atom_site_aniso_U_13
_atom_site_aniso_U_12
S1 0.0657(3) 0.0483(3) 0.0726(3) -0.0049(3) 0.0090(3) 0.0061(2)
O1 0.1229(19) 0.0571(10) 0.1124(17) 0.0064(10) 0.0331(14) -0.0069(11)
O2 0.1099(17) 0.0835(14) 0.1462(23) -0.0433(15) 0.0520(16) 0.0069(13)
O3 0.1457(23) 0.0762(14) 0.1633(26) -0.0110(15) -0.0843(22) -0.0050(15)
N1 0.0586(9) 0.0512(9) 0.0505(9) 0.0007(8) 0.0015(8) -0.0056(8)
N2 0.0535(9) 0.0413(8) 0.0661(11) -0.0001(8) 0.0050(8) -0.0025(7)
N3 0.0850(16) 0.0512(12) 0.1187(21) 0.0126(12) 0.0140(16) -0.0130(10)
N4 0.1155(22) 0.1146(22) 0.0708(15) 0.0111(15) 0.0287(16) -0.0221(18)
N5 0.0523(9) 0.0427(8) 0.0598(10) 0.0006(7) 0.0008(8) 0.0021(7)
N6 0.0720(11) 0.0473(9) 0.0599(11) 0.0023(8) 0.0115(9) -0.0054(8)
C1 0.0481(9) 0.0397(9) 0.0540(10) 0.0026(8) -0.0005(8) -0.0010(8)
C2 0.0465(9) 0.0399(9) 0.0592(11) 0.0016(8) 0.0016(8) 0.0006(7)
C3 0.0549(10) 0.0423(9) 0.0646(12) 0.0065(9) 0.0017(10) -0.0044(8)
C4 0.0585(11) 0.0533(11) 0.0544(11) 0.0044(10) 0.0021(9) -0.0072(9)
C5 0.0665(14) 0.0490(12) 0.0810(16) 0.0071(11) 0.0086(12) -0.0050(10)
C6 0.0814(15) 0.0691(15) 0.0600(13) 0.0062(12) 0.0088(12) -0.0137(13)
C7 0.0520(10) 0.0417(10) 0.0536(10) 0.0013(8) 0.0051(9) 0.0003(8)
C8 0.0592(12) 0.0523(12) 0.0763(15) 0.0049(11) -0.0125(12) -0.0038(10)
C9 0.0648(14) 0.0631(14) 0.1062(21) -0.0001(15) -0.0137(14) -0.0141(12)
C10 0.0709(15) 0.0448(11) 0.1115(22) 0.0024(13) 0.0007(15) -0.0139(11)
C11 0.0690(14) 0.0401(10) 0.0815(16) 0.0066(10) 0.0045(12) 0.0028(9)
C12 0.0502(10) 0.0462(10) 0.0565(11) -0.0001(9) 0.0015(8) -0.0007(8)
C13 0.0643(12) 0.0507(11) 0.0715(14) -0.0050(10) 0.0106(11) 0.0005(10)
C14 0.0621(12) 0.0724(15) 0.0636(13) -0.0101(12) 0.0062(10) 0.0037(11)
C15 0.0605(12) 0.0814(16) 0.0531(12) 0.0037(12) 0.0075(10) -0.0029(11)
C16 0.0818(16) 0.0594(13) 0.0622(14) 0.0082(11) 0.0094(12) -0.0093(12)
C17 0.0645(13) 0.0579(12) 0.0822(17) 0.0009(12) -0.0196(13) 0.0011(10)
C18 0.0473(10) 0.0487(10) 0.0626(12) -0.0018(9) 0.0064(9) 0.0065(8)
C19 0.0860(18) 0.0664(14) 0.0686(15) 0.0005(12) 0.0120(14) -0.0123(13)
C20 0.0943(20) 0.0655(15) 0.0983(22) 0.0002(15) 0.0197(18) -0.0154(15)
C21 0.0556(12) 0.0661(15) 0.1037(22) -0.0192(15) 0.0097(14) -0.0029(11)
C22 0.0701(15) 0.0919(20) 0.0714(16) -0.0250(15) 0.0047(13) 0.0056(14)
C23 0.0642(13) 0.0678(14) 0.0613(13) 0.0016(11) 0.0074(11) 0.0053(11)
C24 0.0841(20) 0.0856(22) 0.1681(39) -0.0517(25) 0.0184(24) -0.0181(17)

loop_
_atom_site_label
_atom_site_fract_x
_atom_site_fract_y
_atom_site_fract_z
_atom_site_U_iso_or_equiv
_atom_site_thermal_displace_type
_atom_site_calc_flag
_atom_site_calc_attached_atom
_atom_site_aniso_ratio
_atom_site_occupancy
S1 0.46421(4) 0.24384(4) 0.69383(6) 0.0622(2) aniso . . 1.78 1.0000
O1 0.4974(2) 0.3004(1) 0.5977(2) 0.0975(9) aniso . . 2.79 1.0000
O2 0.3812(2) 0.2815(2) 0.7468(3) 0.1132(10) aniso . . 4.38 1.0000
O3 0.5372(2) 0.2217(2) 0.7746(3) 0.1284(12) aniso . . 3.90 1.0000
N1 0.2004(1) 0.3303(1) 0.5244(2) 0.0534(5) aniso . . 1.30 1.0000
N2 0.2409(1) 0.1890(1) 0.3653(2) 0.0536(5) aniso . . 1.67 1.0000
N3 0.1337(2) 0.0068(2) 0.5034(3) 0.0850(10) aniso . . 2.89 1.0000
N4 0.0652(2) 0.2117(2) 0.7215(2) 0.1003(11) aniso . . 2.78 1.0000
N5 0.2390(1) 0.5095(1) 0.3678(2) 0.0516(6) aniso . . 1.42 1.0000
N6 0.3390(2) 0.3802(1) 0.2083(2) 0.0597(7) aniso . . 1.79 1.0000
C1 0.2503(1) 0.3458(1) 0.4281(2) 0.0472(5) aniso . . 1.39 1.0000
C2 0.2698(1) 0.2756(1) 0.3449(2) 0.0485(6) aniso . . 1.50 1.0000
C3 0.1925(2) 0.1733(1) 0.4629(2) 0.0539(6) aniso . . 1.69 1.0000
C4 0.1700(2) 0.2438(2) 0.5413(2) 0.0554(6) aniso . . 1.39 1.0000
C5 0.1598(2) 0.0793(2) 0.4838(3) 0.0655(8) aniso . . 1.89 1.0000
C6 0.1121(2) 0.2265(2) 0.6428(2) 0.0702(8) aniso . . 1.82 1.0000
C7 0.2892(2) 0.4428(1) 0.4224(2) 0.0491(6) aniso . . 1.40 1.0000
C8 0.3718(2) 0.4640(2) 0.4804(2) 0.0626(7) aniso . . 1.66 1.0000
C9 0.4029(2) 0.5547(2) 0.4795(3) 0.0781(10) aniso . . 2.30 1.0000
C10 0.3530(2) 0.6206(2) 0.4192(3) 0.0757(9) aniso . . 2.88 1.0000
C11 0.2717(2) 0.5971(2) 0.3644(2) 0.0635(7) aniso . . 2.16 1.0000
C12 0.3214(2) 0.2918(2) 0.2339(2) 0.0510(6) aniso . . 1.23 1.0000
C13 0.3477(2) 0.2195(2) 0.1611(2) 0.0622(7) aniso . . 1.63 1.0000
C14 0.3935(2) 0.2400(2) 0.0569(2) 0.0660(8) aniso . . 1.52 1.0000
C15 0.4137(2) 0.3306(2) 0.0313(2) 0.0650(8) aniso . . 1.72 1.0000
C16 0.3853(2) 0.3981(2) 0.1091(2) 0.0678(9) aniso . . 1.83 1.0000
C17 0.1493(2) 0.4875(2) 0.3095(3) 0.0682(8) aniso . . 1.84 1.0000
C18 0.4290(1) 0.1365(2) 0.6312(2) 0.0529(6) aniso . . 1.63 1.0000
C19 0.3984(2) 0.0660(2) 0.7038(3) 0.0737(9) aniso . . 1.70 1.0000
C20 0.3722(2) -0.0181(2) 0.6586(3) 0.0860(11) aniso . . 2.08 1.0000
C21 0.3756(2) -0.0349(2) 0.5404(3) 0.0751(10) aniso . . 2.12 1.0000
C22 0.4068(2) 0.0347(2) 0.4677(3) 0.0778(10) aniso . . 2.10 1.0000
C23 0.4338(2) 0.1208(2) 0.5122(2) 0.0644(9) aniso . . 1.36 1.0000
C24 0.3456(3) -0.1279(3) 0.4913(5) 0.1126(16) aniso . . 3.45 1.0000
H8 0.4058 0.4183 0.5193 0.0751 iso . . 1.00 1.0000
H9 0.4576 0.5709 0.5196 0.0937 iso . . 1.00 1.0000
H10 0.3748 0.6813 0.4160 0.0909 iso . . 1.00 1.0000
H11 0.2379 0.6420 0.3237 0.0763 iso . . 1.00 1.0000
H13 0.3349 0.1585 0.1817 0.0746 iso . . 1.00 1.0000
H14 0.4104 0.1930 0.0052 0.0792 iso . . 1.00 1.0000
H15 0.4457 0.3462 -0.0371 0.0780 iso . . 1.00 1.0000
H16 0.3992 0.4594 0.0914 0.0813 iso . . 1.00 1.0000
H171 0.1234 0.5427 0.2754 0.0818 iso . . 1.00 1.0000
H172 0.1057 0.4629 0.3659 0.0818 iso . . 1.00 1.0000
H173 0.1601 0.4424 0.2490 0.0818 iso . . 1.00 1.0000
H19 0.3955 0.0758 0.7844 0.0884 iso . . 1.00 1.0000
H20 0.3518 -0.0646 0.7090 0.1032 iso . . 1.00 1.0000
H22 0.4100 0.0242 0.3874 0.0934 iso . . 1.00 1.0000
H23 0.4548 0.1671 0.4619 0.0773 iso . . 1.00 1.0000
H241 0.3261 -0.1676 0.5544 0.1351 iso . . 1.00 1.0000
H242 0.3976 -0.1558 0.4507 0.1351 iso . . 1.00 1.0000
H243 0.2940 -0.1193 0.4379 0.1351 iso . . 1.00 1.0000

loop_
_atom_type_symbol
_atom_type_description
_atom_type_scat_dispersion_real
_atom_type_scat_dispersion_imag
_atom_type_scat_source
C C 0.0181 0.0091 'International Tables Vol C Tables 4.2.6.8 and 6.1.1.4'
H H 0.0000 0.0000 'International Tables Vol C Tables 4.2.6.8 and 6.1.1.4'
N N 0.0311 0.0180 'International Tables Vol C Tables 4.2.6.8 and 6.1.1.4'
S S 0.3331 0.5567 'International Tables Vol C Tables 4.2.6.8 and 6.1.1.4'
O O 0.0492 0.0322 'International Tables Vol C Tables 4.2.6.8 and 6.1.1.4'

loop_
_geom_angle_atom_site_label_1
_geom_angle_atom_site_label_2
_geom_angle_atom_site_label_3
_geom_angle
_geom_angle_publ_flag
O1 S1 O2 111.9(2) ?
O1 S1 O3 112.4(2) ?
O1 S1 C18 106.2(1) ?
O2 S1 O3 114.3(2) ?
O2 S1 C18 105.7(1) ?
O3 S1 C18 105.6(1) ?
C1 N1 C4 116.7(2) ?
C2 N2 C3 117.7(2) ?
C7 N5 C11 120.1(2) ?
C7 N5 C17 120.7(2) ?
C11 N5 C17 119.2(2) ?
C12 N6 C16 117.6(2) ?
N1 C1 C2 122.6(2) ?
N1 C1 C7 112.8(2) ?
C2 C1 C7 124.4(1) ?
N2 C2 C1 119.6(1) ?
N2 C2 C12 116.6(2) ?
C1 C2 C12 123.8(2) ?
N2 C3 C4 122.1(2) ?
N2 C3 C5 117.5(2) ?
C4 C3 C5 120.3(2) ?
N1 C4 C3 121.2(2) ?
N1 C4 C6 117.5(2) ?
C3 C4 C6 121.3(2) ?
N3 C5 C3 178.0(3) ?
N4 C6 C4 178.6(3) ?
N5 C7 C1 119.4(1) ?
N5 C7 C8 120.7(2) ?
C1 C7 C8 119.8(2) ?
C7 C8 C9 118.5(2) ?
C7 C8 H8 120.8 ?
C9 C8 H8 120.7 ?
C8 C9 C10 119.8(3) ?
C8 C9 H9 120.1 ?
C10 C9 H9 120.1 ?
C9 C10 C11 119.8(3) ?
C9 C10 H10 120.2 ?
C11 C10 H10 120.1 ?
N5 C11 C10 121.0(3) ?
N5 C11 H11 119.4 ?
C10 C11 H11 119.6 ?
N6 C12 C2 115.5(2) ?
N6 C12 C13 122.7(3) ?
C2 C12 C13 121.8(2) ?
C12 C13 C14 118.6(2) ?
C12 C13 H13 120.7 ?
C14 C13 H13 120.7 ?
C13 C14 C15 119.0(2) ?
C13 C14 H14 120.5 ?
C15 C14 H14 120.5 ?
C14 C15 C16 118.5(3) ?
C14 C15 H15 120.8 ?
C16 C15 H15 120.7 ?
N6 C16 C15 123.6(2) ?
N6 C16 H16 118.3 ?
C15 C16 H16 118.2 ?
N5 C17 H171 109.6 ?
N5 C17 H172 109.5 ?
N5 C17 H173 109.5 ?
H171 C17 H172 109.4 ?
H171 C17 H173 109.5 ?
H172 C17 H173 109.4 ?
S1 C18 C19 119.3(2) ?
S1 C18 C23 121.7(2) ?
C19 C18 C23 119.0(2) ?
C18 C19 C20 120.9(3) ?
C18 C19 H19 119.6 ?
C20 C19 H19 119.6 ?
C19 C20 C21 121.1(3) ?
C19 C20 H20 119.5 ?
C21 C20 H20 119.4 ?
C20 C21 C22 118.3(3) ?
C20 C21 C24 120.7(3) ?
C22 C21 C24 121.0(3) ?
C21 C22 C23 121.3(3) ?
C21 C22 H22 119.3 ?
C23 C22 H22 119.3 ?
C18 C23 C22 119.4(2) ?
C18 C23 H23 120.3 ?
C22 C23 H23 120.3 ?
C21 C24 H241 109.5 ?
C21 C24 H242 109.6 ?
C21 C24 H243 109.5 ?
H241 C24 H242 109.4 ?
H241 C24 H243 109.4 ?
H242 C24 H243 109.5 ?

loop_
_geom_bond_atom_site_label_1
_geom_bond_atom_site_label_2
_geom_bond_distance
_geom_bond_publ_flag
S1 O1 1.446(2) ?
S1 O2 1.430(3) ?
S1 O3 1.422(3) ?
S1 C18 1.778(3) ?
N1 C1 1.325(3) ?
N1 C4 1.336(3) ?
N2 C2 1.337(2) ?
N2 C3 1.327(3) ?
N3 C5 1.133(4) ?
N4 C6 1.137(4) ?
N5 C7 1.350(3) ?
N5 C11 1.348(3) ?
N5 C17 1.470(3) ?
N6 C12 1.333(3) ?
N6 C16 1.333(3) ?
C1 C2 1.416(3) ?
C1 C7 1.507(2) ?
C2 C12 1.480(3) ?
C3 C4 1.392(3) ?
C3 C5 1.454(3) ?
C4 C6 1.441(4) ?
C7 C8 1.379(4) ?
C8 C9 1.382(4) ?
C8 H8 0.93 ?
C9 C10 1.371(4) ?
C9 H9 0.93 ?
C10 C11 1.354(4) ?
C10 H10 0.930 ?
C11 H11 0.93 ?
C12 C13 1.385(4) ?
C13 C14 1.386(4) ?
C13 H13 0.93 ?
C14 C15 1.371(4) ?
C14 H14 0.93 ?
C15 C16 1.378(4) ?
C15 H15 0.93 ?
C16 H16 0.93 ?
C17 H171 0.96 ?
C17 H172 0.96 ?
C17 H173 0.96 ?
C18 C19 1.382(4) ?
C18 C23 1.377(3) ?
C19 C20 1.371(4) ?
C19 H19 0.93 ?
C20 C21 1.370(5) ?
C20 H20 0.93 ?
C21 C22 1.376(4) ?
C21 C24 1.516(5) ?
C22 C23 1.397(4) ?
C22 H22 0.93 ?
C23 H23 0.93 ?
C24 H241 0.96 ?
C24 H242 0.96 ?
C24 H243 0.96 ?

loop_
_cod_related_entry_id
_cod_related_entry_database
_cod_related_entry_code
1 ChemSpider 30660871
